data_5000037
loop_
_publ_author_name
'Brostigen, G'
'Kjekshus, A'
'Romming, C'

_journal_name_full
;
Acta Chemica Scandinavica (1-27,1973-42,1988)
;
_journal_page_first 2791
_journal_page_last 2796
_journal_paper_doi 10.3891/acta.chem.scand.27-2791
_journal_volume 27
_journal_year 1973
_chemical_name_mineral Marcasite
_chemical_name_systematic 'Iron persulfide'
_space_group_IT_number 58
_symmetry_cell_setting orthorhombic
_symmetry_Int_Tables_number 58
_symmetry_space_group_name_Hall '-P 2 2n'
_symmetry_space_group_name_H-M 'P n n m'
_cell_angle_alpha 90
_cell_angle_beta 90
_cell_angle_gamma 90
_cell_formula_units_Z 2
_cell_length_a 4.443
_cell_length_b 5.424
_cell_length_c 3.386
_cell_volume 81.6
_exptl_crystal_density_meas 4.89
_refine_ls_R_factor_all 0.0561
_cod_database_code 5000037

loop_
_symmetry_equiv_pos_as_xyz
x,y,z
-x,-y,z
1/2+x,1/2-y,1/2-z
1/2-x,1/2+y,1/2-z
-x,-y,-z
x,y,-z
1/2-x,1/2+y,1/2+z
1/2+x,1/2-y,1/2+z

loop_
_atom_site_label
_atom_site_type_symbol
_atom_site_symmetry_multiplicity
_atom_site_Wyckoff_symbol
_atom_site_fract_x
_atom_site_fract_y
_atom_site_fract_z
_atom_site_occupancy
_atom_site_attached_hydrogens
_atom_site_calc_flag
Fe1 Fe2+ 2 a 0. 0. 0. 1. 0 d
S1 S1- 4 g 0.20052(14) 0.37827(9) 0. 1. 0 d

loop_
_atom_type_symbol
_atom_type_oxidation_number
Fe2+ 2.000
S1- -1.000
